data_4115697
loop_
_publ_author_name
'Jeremy M. Smith'
'Rene J. Lachicotte'
'Karl A. Pittard'
'Thomas R. Cundari'
'Gudrun Lukat-Rodgers'
'Kenton R. Rodgers'
'Patrick L. Holland'

_publ_section_title
;
 Stepwise Reduction of Dinitrogen Bond Order by a Low-Coordinate Iron
 Complex
;
_journal_name_full 'Journal of the American Chemical Society'
_journal_page_first 9222
_journal_page_last 9223
_journal_paper_doi 10.1021/ja016094+
_journal_volume 123
_journal_year 2001
_chemical_formula_sum 'C72.5 H111.5 Fe2 N6 Na2'
_chemical_formula_weight 1224.86
_chemical_name_systematic
; 
 ? 
;
_space_group_IT_number 2
_symmetry_cell_setting triclinic
_symmetry_space_group_name_Hall '-P 1'
_symmetry_space_group_name_H-M 'P -1'
_atom_sites_solution_hydrogens geom
_atom_sites_solution_primary direct
_atom_sites_solution_secondary difmap
_audit_creation_method SHELXL-97
_cell_angle_alpha 88.4680(10)
_cell_angle_beta 89.1890(10)
_cell_angle_gamma 63.6590(10)
_cell_formula_units_Z 2
_cell_length_a 12.7641(6)
_cell_length_b 12.8595(6)
_cell_length_c 24.2624(12)
_cell_measurement_temperature 293(2)
_cell_volume 3567.6(3)
_computing_cell_refinement 'Bruker SMART'
_computing_data_collection 'Bruker SMART'
_computing_data_reduction 'Bruker SHELXTL'
_computing_molecular_graphics 'Bruker SHELXTL'
_computing_publication_material 'Bruker SHELXTL'
_computing_structure_refinement 'SHELXL-97 (Sheldrick, 1997)'
_computing_structure_solution 'SIR-92 (Altomare, 1992)'
_diffrn_ambient_temperature 293(2)
_diffrn_measured_fraction_theta_full 0.715
_diffrn_measured_fraction_theta_max 0.715
_diffrn_measurement_device_type 'CCD area detector'
_diffrn_measurement_method 'phi and omega scans'
_diffrn_radiation_monochromator graphite
_diffrn_radiation_source 'fine-focus sealed tube'
_diffrn_radiation_type MoK\a
_diffrn_radiation_wavelength 0.71073
_diffrn_reflns_av_R_equivalents 0.0180
_diffrn_reflns_av_sigmaI/netI 0.0368
_diffrn_reflns_limit_h_max 13
_diffrn_reflns_limit_h_min -13
_diffrn_reflns_limit_k_max 7
_diffrn_reflns_limit_k_min -14
_diffrn_reflns_limit_l_max 26
_diffrn_reflns_limit_l_min -20
_diffrn_reflns_number 8751
_diffrn_reflns_theta_full 23.28
_diffrn_reflns_theta_max 23.28
_diffrn_reflns_theta_min 1.68
_exptl_absorpt_coefficient_mu 0.462
_exptl_absorpt_correction_T_max 0.928
_exptl_absorpt_correction_T_min 0.725
_exptl_absorpt_correction_type none
_exptl_crystal_density_diffrn 1.140
_exptl_crystal_F_000 1325
_exptl_crystal_size_max 0.24
_exptl_crystal_size_mid 0.16
_exptl_crystal_size_min 0.12
_refine_diff_density_max 0.243
_refine_diff_density_min -0.429
_refine_diff_density_rms 0.043
_refine_ls_extinction_method none
_refine_ls_goodness_of_fit_ref 1.068
_refine_ls_hydrogen_treatment mixed
_refine_ls_matrix_type full
_refine_ls_number_parameters 761
_refine_ls_number_reflns 7332
_refine_ls_number_restraints 0
_refine_ls_restrained_S_all 1.068
_refine_ls_R_factor_all 0.0674
_refine_ls_R_factor_gt 0.0463
_refine_ls_shift/su_max 0.001
_refine_ls_shift/su_mean 0.000
_refine_ls_structure_factor_coef Fsqd
_refine_ls_weighting_details 'calc w=1/[\s^2^(Fo^2^)+(0.0604P)^2^+1.4283P] where P=(Fo^2^+2Fc^2^)/3'
_refine_ls_weighting_scheme calc
_refine_ls_wR_factor_gt 0.1092
_refine_ls_wR_factor_ref 0.1184
_reflns_number_gt 5599
_reflns_number_total 7332
_reflns_threshold_expression >2sigma(I)
_cod_data_source_file ja0160942B_s2_3.cif
_cod_data_source_block K2LFeNNFeL
_cod_original_formula_sum 'C72.50 H111.50 Fe2 N6 Na2'
_cod_database_code 4115697

loop_
_symmetry_equiv_pos_as_xyz
'x, y, z'
'-x, -y, -z'

loop_
_atom_site_label
_atom_site_type_symbol
_atom_site_fract_x
_atom_site_fract_y
_atom_site_fract_z
_atom_site_U_iso_or_equiv
_atom_site_adp_type
_atom_site_occupancy
_atom_site_symmetry_multiplicity
_atom_site_calc_flag
_atom_site_refinement_flags
Fe1 Fe 0.82528(5) 0.09827(4) 0.32482(2) 0.03463(18) Uani 1 1 d .
N1 N 0.9200(3) 0.1006(3) 0.27245(13) 0.0361(8) Uani 1 1 d .
N11 N 0.8182(3) -0.0272(3) 0.36858(13) 0.0327(8) Uani 1 1 d .
N21 N 0.6920(3) 0.2228(3) 0.35842(14) 0.0394(9) Uani 1 1 d .
Na1 Na 1.08944(15) -0.09369(14) 0.28232(7) 0.0589(5) Uani 1 1 d .
C11 C 0.7271(4) -0.1122(3) 0.44280(17) 0.0420(12) Uani 1 1 d .
C21 C 0.7376(4) -0.0124(3) 0.40830(17) 0.0388(11) Uani 1 1 d .
C31 C 0.6521(4) 0.0978(3) 0.42043(19) 0.0454(12) Uani 1 1 d .
H31A H 0.6018 0.0974 0.4484 0.055 Uiso 1 1 calc R
C41 C 0.6249(4) 0.2104(4) 0.39951(18) 0.0437(11) Uani 1 1 d .
C51 C 0.5195(4) 0.3086(4) 0.4281(2) 0.0546(13) Uani 1 1 d .
C61 C 0.7327(4) -0.0916(4) 0.50492(17) 0.0573(13) Uani 1 1 d .
H61A H 0.7248 -0.1519 0.5261 0.086 Uiso 1 1 calc R
H61B H 0.6704 -0.0177 0.5142 0.086 Uiso 1 1 calc R
H61C H 0.8064 -0.0924 0.5131 0.086 Uiso 1 1 calc R
C71 C 0.8202(4) -0.2374(4) 0.4333(2) 0.0579(14) Uani 1 1 d .
H71A H 0.8034 -0.2901 0.4563 0.087 Uiso 1 1 calc R
H71B H 0.8959 -0.2441 0.4424 0.087 Uiso 1 1 calc R
H71C H 0.8193 -0.2561 0.3953 0.087 Uiso 1 1 calc R
C81 C 0.6096(4) -0.1111(4) 0.4299(2) 0.0594(14) Uani 1 1 d .
H81A H 0.6008 -0.1700 0.4518 0.089 Uiso 1 1 calc R
H81B H 0.6070 -0.1260 0.3915 0.089 Uiso 1 1 calc R
H81C H 0.5474 -0.0365 0.4382 0.089 Uiso 1 1 calc R
C91 C 0.4820(4) 0.4350(4) 0.4065(2) 0.0731(17) Uani 1 1 d .
H91A H 0.4562 0.4422 0.3689 0.110 Uiso 1 1 calc R
H91B H 0.5472 0.4529 0.4082 0.110 Uiso 1 1 calc R
H91C H 0.4193 0.4878 0.4288 0.110 Uiso 1 1 calc R
C101 C 0.4108(4) 0.2881(4) 0.4230(2) 0.0710(16) Uani 1 1 d .
H10A H 0.4254 0.2147 0.4401 0.106 Uiso 1 1 calc R
H10B H 0.3928 0.2876 0.3848 0.106 Uiso 1 1 calc R
H10C H 0.3459 0.3490 0.4410 0.106 Uiso 1 1 calc R
C111 C 0.5498(5) 0.3067(5) 0.4896(2) 0.0802(17) Uani 1 1 d .
H11A H 0.5643 0.2329 0.5061 0.120 Uiso 1 1 calc R
H11B H 0.4856 0.3671 0.5082 0.120 Uiso 1 1 calc R
H11C H 0.6184 0.3190 0.4928 0.120 Uiso 1 1 calc R
C12 C 0.9129(3) -0.1339(3) 0.35364(17) 0.0351(11) Uani 1 1 d .
C22 C 1.0198(4) -0.1751(3) 0.38263(16) 0.0382(11) Uani 1 1 d .
C32 C 1.1127(4) -0.2766(4) 0.3653(2) 0.0495(12) Uani 1 1 d .
H32A H 1.1834 -0.3117 0.3880 0.059 Uiso 1 1 calc R
C42 C 1.1028(4) -0.3365(4) 0.3214(2) 0.0545(13) Uani 1 1 d .
H42A H 1.1659 -0.4049 0.3109 0.065 Uiso 1 1 calc R
C52 C 0.9987(4) -0.2950(3) 0.29270(18) 0.0468(12) Uani 1 1 d .
H52A H 0.9930 -0.3353 0.2625 0.056 Uiso 1 1 calc R
C62 C 0.9024(4) -0.1941(3) 0.30815(16) 0.0352(10) Uani 1 1 d .
C72 C 1.0345(4) -0.1091(4) 0.43025(17) 0.0530(13) Uani 1 1 d .
H72A H 0.9562 -0.0550 0.4427 0.064 Uiso 1 1 calc R
C82 C 1.0987(5) -0.1872(6) 0.4798(2) 0.093(2) Uani 1 1 d .
H82A H 1.0575 -0.2304 0.4923 0.139 Uiso 1 1 calc R
H82B H 1.1021 -0.1401 0.5091 0.139 Uiso 1 1 calc R
H82C H 1.1766 -0.2400 0.4690 0.139 Uiso 1 1 calc R
C92 C 1.0976(5) -0.0370(5) 0.4114(2) 0.0819(18) Uani 1 1 d .
H92A H 1.0549 0.0146 0.3816 0.123 Uiso 1 1 calc R
H92B H 1.1750 -0.0879 0.3990 0.123 Uiso 1 1 calc R
H92C H 1.1024 0.0073 0.4416 0.123 Uiso 1 1 calc R
C112 C 0.7440(4) -0.2454(4) 0.2746(2) 0.0586(14) Uani 1 1 d .
H11D H 0.7351 -0.2686 0.3116 0.088 Uiso 1 1 calc R
H11E H 0.7992 -0.3114 0.2551 0.088 Uiso 1 1 calc R
H11F H 0.6699 -0.2142 0.2561 0.088 Uiso 1 1 calc R
C122 C 0.8031(4) -0.1145(4) 0.21751(18) 0.0576(14) Uani 1 1 d .
H12A H 0.8302 -0.0559 0.2186 0.086 Uiso 1 1 calc R
H12B H 0.7292 -0.0838 0.1989 0.086 Uiso 1 1 calc R
H12C H 0.8589 -0.1802 0.1981 0.086 Uiso 1 1 calc R
C13 C 0.6679(4) 0.3298(3) 0.32982(18) 0.0412(11) Uani 1 1 d .
C23 C 0.7299(4) 0.3924(3) 0.34286(18) 0.0434(12) Uani 1 1 d .
C33 C 0.7130(4) 0.4904(4) 0.3101(2) 0.0523(13) Uani 1 1 d .
H33A H 0.7556 0.5352 0.3190 0.063 Uiso 1 1 calc R
C43 C 0.6382(4) 0.5244(4) 0.2656(2) 0.0569(14) Uani 1 1 d .
H43A H 0.6236 0.5957 0.2447 0.068 Uiso 1 1 calc R
C53 C 0.5780(4) 0.4617(4) 0.2530(2) 0.0536(13) Uani 1 1 d .
H53A H 0.5194 0.4905 0.2236 0.064 Uiso 1 1 calc R
C63 C 0.5920(4) 0.3633(3) 0.2839(2) 0.0461(12) Uani 1 1 d .
C73 C 0.8119(4) 0.3601(4) 0.39139(19) 0.0498(12) Uani 1 1 d .
H73A H 0.8047 0.2970 0.4120 0.060 Uiso 1 1 calc R
C83 C 0.9384(4) 0.3155(4) 0.3731(2) 0.0632(14) Uani 1 1 d .
H83A H 0.9585 0.2502 0.3497 0.095 Uiso 1 1 calc R
H83B H 0.9882 0.2921 0.4048 0.095 Uiso 1 1 calc R
H83C H 0.9483 0.3759 0.3530 0.095 Uiso 1 1 calc R
C93 C 0.7810(5) 0.4610(5) 0.4310(2) 0.0798(17) Uani 1 1 d .
H93A H 0.7023 0.4863 0.4441 0.120 Uiso 1 1 calc R
H93B H 0.7876 0.5242 0.4119 0.120 Uiso 1 1 calc R
H93C H 0.8338 0.4355 0.4617 0.120 Uiso 1 1 calc R
C102 C 0.7887(4) -0.1519(3) 0.27604(17) 0.0427(11) Uani 1 1 d .
H10D H 0.7295 -0.0841 0.2946 0.051 Uiso 1 1 calc R
C103 C 0.5273(4) 0.2944(4) 0.2669(2) 0.0526(13) Uani 1 1 d .
H10E H 0.5340 0.2401 0.2973 0.063 Uiso 1 1 calc R
C113 C 0.5839(5) 0.2231(5) 0.2167(2) 0.0762(17) Uani 1 1 d .
H11G H 0.6639 0.1709 0.2249 0.114 Uiso 1 1 calc R
H11H H 0.5812 0.2739 0.1865 0.114 Uiso 1 1 calc R
H11I H 0.5426 0.1795 0.2070 0.114 Uiso 1 1 calc R
C123 C 0.3964(4) 0.3704(5) 0.2565(3) 0.0844(19) Uani 1 1 d .
H12D H 0.3580 0.3218 0.2520 0.127 Uiso 1 1 calc R
H12E H 0.3867 0.4173 0.2237 0.127 Uiso 1 1 calc R
H12F H 0.3628 0.4198 0.2873 0.127 Uiso 1 1 calc R
Fe2 Fe 1.08350(5) 0.09917(4) 0.18309(2) 0.03362(18) Uani 1 1 d .
N2 N 0.9884(3) 0.1009(3) 0.23578(13) 0.0355(8) Uani 1 1 d .
N12 N 1.2468(3) -0.0012(3) 0.16928(13) 0.0343(8) Uani 1 1 d .
N22 N 1.0598(3) 0.1932(3) 0.11635(12) 0.0368(8) Uani 1 1 d .
Na2 Na 0.81793(15) 0.29471(14) 0.22633(7) 0.0586(5) Uani 1 1 d .
C14 C 1.4412(4) -0.0745(4) 0.11392(18) 0.0479(12) Uani 1 1 d .
C24 C 1.3093(3) 0.0038(3) 0.12440(16) 0.0378(10) Uani 1 1 d .
C34 C 1.2535(4) 0.0898(4) 0.08328(17) 0.0458(12) Uani 1 1 d .
H34A H 1.3022 0.0865 0.0538 0.055 Uiso 1 1 calc R
C44 C 1.1405(4) 0.1788(3) 0.07765(16) 0.0405(11) Uani 1 1 d .
C54 C 1.1201(4) 0.2515(4) 0.02288(18) 0.0559(13) Uani 1 1 d .
C64 C 1.5079(4) -0.1732(4) 0.1558(2) 0.0628(14) Uani 1 1 d .
H64A H 1.5885 -0.2127 0.1450 0.094 Uiso 1 1 calc R
H64B H 1.4744 -0.2270 0.1567 0.094 Uiso 1 1 calc R
H64C H 1.5023 -0.1416 0.1917 0.094 Uiso 1 1 calc R
C74 C 1.4572(5) -0.1334(5) 0.0583(2) 0.0702(15) Uani 1 1 d .
H74A H 1.5389 -0.1808 0.0517 0.105 Uiso 1 1 calc R
H74B H 1.4258 -0.0753 0.0295 0.105 Uiso 1 1 calc R
H74C H 1.4168 -0.1811 0.0589 0.105 Uiso 1 1 calc R
C84 C 1.5049(5) 0.0035(5) 0.1113(2) 0.0759(17) Uani 1 1 d .
H84A H 1.5873 -0.0439 0.1068 0.114 Uiso 1 1 calc R
H84B H 1.4912 0.0455 0.1449 0.114 Uiso 1 1 calc R
H84C H 1.4759 0.0573 0.0807 0.114 Uiso 1 1 calc R
C94 C 1.2049(6) 0.3065(5) 0.0208(2) 0.093(2) Uani 1 1 d .
H94A H 1.1930 0.3517 -0.0127 0.140 Uiso 1 1 calc R
H94B H 1.2839 0.2465 0.0220 0.140 Uiso 1 1 calc R
H94C H 1.1910 0.3558 0.0518 0.140 Uiso 1 1 calc R
C104 C 1.1435(6) 0.1701(5) -0.02539(19) 0.092(2) Uani 1 1 d .
H10F H 1.1235 0.2147 -0.0593 0.137 Uiso 1 1 calc R
H10G H 1.0969 0.1288 -0.0212 0.137 Uiso 1 1 calc R
H10H H 1.2248 0.1158 -0.0260 0.137 Uiso 1 1 calc R
C114 C 0.9961(5) 0.3530(4) 0.01410(19) 0.0811(18) Uani 1 1 d .
H11J H 0.9926 0.3895 -0.0213 0.122 Uiso 1 1 calc R
H11K H 0.9800 0.4089 0.0424 0.122 Uiso 1 1 calc R
H11L H 0.9390 0.3234 0.0158 0.122 Uiso 1 1 calc R
C15 C 1.2873(3) -0.0879(3) 0.21221(16) 0.0333(10) Uani 1 1 d .
C25 C 1.3234(3) -0.0629(4) 0.26274(17) 0.0393(11) Uani 1 1 d .
C35 C 1.3558(4) -0.1474(4) 0.30511(18) 0.0483(12) Uani 1 1 d .
H35A H 1.3805 -0.1327 0.3386 0.058 Uiso 1 1 calc R
C45 C 1.3519(4) -0.2521(4) 0.29850(19) 0.0500(13) Uani 1 1 d .
H45A H 1.3786 -0.3114 0.3281 0.060 Uiso 1 1 calc R
C55 C 1.3128(4) -0.2733(4) 0.24944(18) 0.0465(12) Uani 1 1 d .
H55A H 1.3198 -0.3511 0.2434 0.056 Uiso 1 1 calc R
C65 C 1.2805(3) -0.1939(3) 0.20509(17) 0.0380(11) Uani 1 1 d .
C75 C 1.3268(4) 0.0516(4) 0.27301(18) 0.0479(12) Uani 1 1 d .
H75A H 1.3037 0.0980 0.2387 0.058 Uiso 1 1 calc R
C85 C 1.4494(5) 0.0348(5) 0.2875(2) 0.0727(16) Uani 1 1 d .
H85A H 1.4476 0.1089 0.2939 0.109 Uiso 1 1 calc R
H85B H 1.5018 -0.0017 0.2576 0.109 Uiso 1 1 calc R
H85C H 1.4759 -0.0133 0.3202 0.109 Uiso 1 1 calc R
C95 C 1.2399(4) 0.1194(4) 0.3172(2) 0.0656(14) Uani 1 1 d .
H95A H 1.1633 0.1300 0.3072 0.098 Uiso 1 1 calc R
H95B H 1.2395 0.1937 0.3207 0.098 Uiso 1 1 calc R
H95C H 1.2620 0.0773 0.3518 0.098 Uiso 1 1 calc R
C105 C 1.2369(4) -0.2195(4) 0.15176(19) 0.0462(12) Uani 1 1 d .
H10I H 1.2430 -0.1675 0.1230 0.055 Uiso 1 1 calc R
C115 C 1.1084(4) -0.1944(5) 0.1564(2) 0.0646(15) Uani 1 1 d .
H11M H 1.0626 -0.1151 0.1665 0.097 Uiso 1 1 calc R
H11N H 1.0999 -0.2450 0.1841 0.097 Uiso 1 1 calc R
H11O H 1.0819 -0.2074 0.1216 0.097 Uiso 1 1 calc R
C125 C 1.3088(5) -0.3441(4) 0.1331(2) 0.0715(16) Uani 1 1 d .
H12G H 1.3899 -0.3610 0.1315 0.107 Uiso 1 1 calc R
H12H H 1.2832 -0.3527 0.0972 0.107 Uiso 1 1 calc R
H12I H 1.2983 -0.3968 0.1588 0.107 Uiso 1 1 calc R
C16 C 0.9447(4) 0.2859(3) 0.11808(16) 0.0408(11) Uani 1 1 d .
C26 C 0.8502(4) 0.2683(3) 0.09924(17) 0.0444(12) Uani 1 1 d .
C36 C 0.7384(4) 0.3588(4) 0.1044(2) 0.0594(14) Uani 1 1 d .
H36A H 0.6713 0.3486 0.0913 0.071 Uiso 1 1 calc R
C46 C 0.7199(5) 0.4627(4) 0.1269(2) 0.0651(15) Uani 1 1 d .
H46A H 0.6407 0.5264 0.1285 0.078 Uiso 1 1 calc R
C56 C 0.8128(4) 0.4780(4) 0.14642(19) 0.0541(13) Uani 1 1 d .
H56A H 0.7990 0.5540 0.1602 0.065 Uiso 1 1 calc R
C66 C 0.9267(4) 0.3915(3) 0.14253(17) 0.0442(12) Uani 1 1 d .
C76 C 0.8680(4) 0.1545(4) 0.07409(18) 0.0514(13) Uani 1 1 d .
H76A H 0.9524 0.1051 0.0715 0.062 Uiso 1 1 calc R
C86 C 0.8166(5) 0.0920(4) 0.1113(2) 0.0658(15) Uani 1 1 d .
H86A H 0.8477 0.0839 0.1478 0.099 Uiso 1 1 calc R
H86B H 0.8365 0.0165 0.0971 0.099 Uiso 1 1 calc R
H86C H 0.7331 0.1359 0.1124 0.099 Uiso 1 1 calc R
C96 C 0.8174(6) 0.1691(5) 0.0161(2) 0.089(2) Uani 1 1 d .
H96A H 0.8409 0.0941 0.0006 0.133 Uiso 1 1 calc R
H96B H 0.8458 0.2134 -0.0066 0.133 Uiso 1 1 calc R
H96C H 0.7336 0.2090 0.0180 0.133 Uiso 1 1 calc R
C106 C 1.0271(4) 0.4087(4) 0.16578(18) 0.0509(13) Uani 1 1 d .
H10J H 1.0999 0.3473 0.1516 0.061 Uiso 1 1 calc R
C116 C 1.0304(5) 0.3974(4) 0.22916(19) 0.0628(14) Uani 1 1 d .
H11P H 1.0396 0.3215 0.2401 0.094 Uiso 1 1 calc R
H11Q H 0.9587 0.4551 0.2441 0.094 Uiso 1 1 calc R
H11R H 1.0949 0.4085 0.2427 0.094 Uiso 1 1 calc R
C126 C 1.0249(5) 0.5261(4) 0.1493(2) 0.0783(18) Uani 1 1 d .
H12J H 1.0272 0.5329 0.1099 0.117 Uiso 1 1 calc R
H12K H 1.0915 0.5306 0.1648 0.117 Uiso 1 1 calc R
H12L H 0.9545 0.5880 0.1630 0.117 Uiso 1 1 calc R
C1S C 0.4939(10) 0.4531(9) -0.0095(5) 0.181(4) Uiso 1 1 d .
H1SA H 0.5699 0.3862 -0.0092 0.218 Uiso 1 1 calc R
H1SB H 0.4675 0.4690 -0.0474 0.218 Uiso 1 1 calc R
C2S C 0.4067(10) 0.4223(10) 0.0247(5) 0.194(4) Uiso 1 1 d .
H2SA H 0.3377 0.4953 0.0296 0.233 Uiso 1 1 calc R
H2SB H 0.3838 0.3772 0.0005 0.233 Uiso 1 1 calc R
C3S C 0.4273(15) 0.3652(16) 0.0757(7) 0.155(7) Uiso 0.50 1 d P
H3SA H 0.3588 0.3577 0.0874 0.233 Uiso 0.50 1 calc PR
H3SB H 0.4456 0.4089 0.1021 0.233 Uiso 0.50 1 calc PR
H3SC H 0.4918 0.2895 0.0727 0.233 Uiso 0.50 1 calc PR

loop_
_atom_site_aniso_label
_atom_site_aniso_U_11
_atom_site_aniso_U_22
_atom_site_aniso_U_33
_atom_site_aniso_U_23
_atom_site_aniso_U_13
_atom_site_aniso_U_12
Fe1 0.0396(4) 0.0246(3) 0.0391(4) -0.0040(3) 0.0166(3) -0.0141(3)
N1 0.041(2) 0.0267(16) 0.0384(19) 0.0018(17) 0.0096(17) -0.0135(16)
N11 0.040(2) 0.0271(16) 0.0345(19) -0.0045(16) 0.0106(16) -0.0186(16)
N21 0.043(2) 0.0262(16) 0.049(2) -0.0046(18) 0.0187(17) -0.0151(16)
Na1 0.0566(11) 0.0432(9) 0.0590(11) 0.0090(10) 0.0141(9) -0.0068(9)
C11 0.053(3) 0.039(2) 0.043(3) 0.000(2) 0.010(2) -0.028(2)
C21 0.046(3) 0.036(2) 0.040(3) -0.006(2) 0.015(2) -0.024(2)
C31 0.050(3) 0.038(2) 0.052(3) -0.011(2) 0.032(2) -0.023(2)
C41 0.047(3) 0.038(2) 0.050(3) -0.012(2) 0.023(2) -0.022(2)
C51 0.054(3) 0.039(2) 0.073(4) -0.016(3) 0.032(3) -0.023(2)
C61 0.079(4) 0.064(3) 0.044(3) 0.001(3) 0.007(3) -0.046(3)
C71 0.075(3) 0.040(2) 0.061(3) 0.009(3) 0.019(3) -0.029(2)
C81 0.073(4) 0.061(3) 0.062(3) 0.008(3) 0.003(3) -0.046(3)
C91 0.071(4) 0.037(2) 0.105(5) -0.028(3) 0.050(3) -0.018(2)
C101 0.061(3) 0.056(3) 0.093(4) -0.014(3) 0.035(3) -0.024(3)
C111 0.089(4) 0.071(3) 0.080(4) -0.027(4) 0.040(3) -0.035(3)
C12 0.045(3) 0.0281(19) 0.036(2) 0.000(2) 0.010(2) -0.020(2)
C22 0.044(3) 0.039(2) 0.033(2) 0.000(2) 0.006(2) -0.021(2)
C32 0.048(3) 0.048(3) 0.046(3) 0.006(3) -0.003(3) -0.016(2)
C42 0.046(3) 0.036(2) 0.063(3) -0.004(3) 0.013(3) -0.002(2)
C52 0.057(3) 0.034(2) 0.047(3) -0.010(2) 0.011(2) -0.017(2)
C62 0.046(3) 0.0271(19) 0.035(2) -0.005(2) 0.008(2) -0.019(2)
C72 0.057(3) 0.065(3) 0.039(3) 0.001(3) -0.001(2) -0.028(3)
C82 0.103(5) 0.111(5) 0.054(3) 0.012(4) -0.021(3) -0.039(4)
C92 0.105(5) 0.103(4) 0.070(4) -0.016(4) 0.006(4) -0.075(4)
C112 0.066(3) 0.050(3) 0.070(3) -0.010(3) 0.002(3) -0.035(3)
C122 0.070(3) 0.055(3) 0.051(3) 0.006(3) -0.009(3) -0.031(3)
C13 0.042(3) 0.025(2) 0.052(3) -0.006(2) 0.020(2) -0.011(2)
C23 0.050(3) 0.027(2) 0.051(3) -0.012(2) 0.022(2) -0.016(2)
C33 0.056(3) 0.030(2) 0.072(3) -0.002(3) 0.019(3) -0.020(2)
C43 0.059(3) 0.029(2) 0.075(3) 0.003(3) 0.014(3) -0.013(2)
C53 0.044(3) 0.034(2) 0.071(3) 0.001(3) 0.008(2) -0.007(2)
C63 0.036(3) 0.030(2) 0.067(3) -0.006(2) 0.015(2) -0.010(2)
C73 0.067(3) 0.038(2) 0.054(3) -0.009(2) 0.017(3) -0.032(2)
C83 0.067(4) 0.066(3) 0.060(3) -0.009(3) 0.008(3) -0.032(3)
C93 0.103(5) 0.063(3) 0.079(4) -0.030(3) 0.020(4) -0.040(3)
C102 0.048(3) 0.033(2) 0.051(3) -0.009(2) 0.002(2) -0.020(2)
C103 0.042(3) 0.039(2) 0.072(3) -0.004(3) 0.007(3) -0.013(2)
C113 0.080(4) 0.063(3) 0.088(4) -0.013(4) 0.001(4) -0.034(3)
C123 0.048(3) 0.064(3) 0.133(5) 0.002(4) 0.001(3) -0.018(3)
Fe2 0.0375(4) 0.0297(3) 0.0292(3) 0.0030(3) 0.0087(3) -0.0113(3)
N2 0.039(2) 0.0281(16) 0.0348(19) 0.0026(17) 0.0093(16) -0.0112(16)
N12 0.0352(19) 0.0339(17) 0.0336(19) 0.0004(17) 0.0055(15) -0.0154(16)
N22 0.051(2) 0.0283(16) 0.0262(18) 0.0011(16) 0.0093(17) -0.0137(17)
Na2 0.0579(11) 0.0389(9) 0.0646(12) 0.0056(10) 0.0126(9) -0.0090(8)
C14 0.041(3) 0.062(3) 0.041(3) -0.007(3) 0.014(2) -0.022(2)
C24 0.038(3) 0.041(2) 0.036(2) -0.011(2) 0.0146(19) -0.019(2)
C34 0.059(3) 0.044(2) 0.035(2) -0.001(2) 0.019(2) -0.024(2)
C44 0.060(3) 0.030(2) 0.030(2) 0.000(2) 0.009(2) -0.020(2)
C54 0.081(3) 0.042(2) 0.034(3) 0.004(3) 0.021(2) -0.018(3)
C64 0.035(3) 0.073(3) 0.062(3) -0.004(3) 0.012(2) -0.008(2)
C74 0.060(3) 0.076(3) 0.057(3) -0.026(3) 0.018(3) -0.014(3)
C84 0.059(4) 0.098(4) 0.083(4) -0.006(4) 0.014(3) -0.047(3)
C94 0.124(5) 0.074(4) 0.085(4) 0.021(4) 0.035(4) -0.049(4)
C104 0.146(6) 0.057(3) 0.031(3) 0.002(3) 0.016(3) -0.008(4)
C114 0.120(5) 0.046(3) 0.044(3) 0.021(3) 0.013(3) -0.008(3)
C15 0.027(2) 0.033(2) 0.035(3) -0.003(2) 0.0071(19) -0.0094(18)
C25 0.031(2) 0.044(2) 0.040(3) 0.001(2) 0.004(2) -0.015(2)
C35 0.045(3) 0.052(3) 0.040(3) 0.006(3) -0.003(2) -0.015(2)
C45 0.046(3) 0.044(3) 0.047(3) 0.011(3) 0.000(2) -0.008(2)
C55 0.043(3) 0.032(2) 0.056(3) 0.004(2) 0.004(2) -0.010(2)
C65 0.031(2) 0.033(2) 0.044(3) 0.001(2) 0.004(2) -0.0088(19)
C75 0.052(3) 0.051(3) 0.044(3) -0.002(3) 0.001(2) -0.025(2)
C85 0.067(4) 0.079(3) 0.085(4) -0.016(4) 0.000(3) -0.043(3)
C95 0.066(4) 0.061(3) 0.068(3) -0.022(3) 0.016(3) -0.026(3)
C105 0.054(3) 0.038(2) 0.045(3) -0.002(2) 0.000(2) -0.020(2)
C115 0.061(4) 0.069(3) 0.067(3) -0.002(3) -0.010(3) -0.031(3)
C125 0.081(4) 0.055(3) 0.068(4) -0.022(3) -0.004(3) -0.019(3)
C16 0.056(3) 0.033(2) 0.029(2) 0.007(2) 0.005(2) -0.016(2)
C26 0.056(3) 0.034(2) 0.033(3) -0.003(2) 0.000(2) -0.010(2)
C36 0.056(3) 0.048(3) 0.060(3) 0.000(3) -0.009(3) -0.009(2)
C46 0.063(4) 0.041(3) 0.065(4) -0.001(3) -0.004(3) 0.001(3)
C56 0.066(3) 0.029(2) 0.050(3) -0.006(2) 0.008(3) -0.006(2)
C66 0.062(3) 0.029(2) 0.036(3) 0.002(2) 0.009(2) -0.016(2)
C76 0.060(3) 0.045(2) 0.045(3) -0.004(3) -0.009(2) -0.019(2)
C86 0.086(4) 0.055(3) 0.059(3) -0.010(3) 0.000(3) -0.033(3)
C96 0.140(6) 0.068(3) 0.054(3) -0.001(3) -0.029(4) -0.040(4)
C106 0.068(3) 0.037(2) 0.049(3) -0.007(2) 0.016(2) -0.024(2)
C116 0.080(4) 0.056(3) 0.056(3) 0.007(3) -0.008(3) -0.034(3)
C126 0.133(5) 0.065(3) 0.056(3) 0.000(3) 0.011(3) -0.062(4)

loop_
_atom_type_symbol
_atom_type_description
_atom_type_scat_dispersion_real
_atom_type_scat_dispersion_imag
_atom_type_scat_source
C C 0.0033 0.0016 'International Tables Vol C Tables 4.2.6.8 and 6.1.1.4'
H H 0.0000 0.0000 'International Tables Vol C Tables 4.2.6.8 and 6.1.1.4'
N N 0.0061 0.0033 'International Tables Vol C Tables 4.2.6.8 and 6.1.1.4'
Fe Fe 0.3463 0.8444 'International Tables Vol C Tables 4.2.6.8 and 6.1.1.4'
Na Na 0.0362 0.0249 'International Tables Vol C Tables 4.2.6.8 and 6.1.1.4'

loop_
_geom_angle_atom_site_label_1
_geom_angle_atom_site_label_2
_geom_angle_atom_site_label_3
_geom_angle
_geom_angle_site_symmetry_1
N1 Fe1 N21 130.99(12) .
N1 Fe1 N11 132.50(14) .
N21 Fe1 N11 96.52(13) .
N1 Fe1 Na1 46.35(10) .
N21 Fe1 Na1 167.35(11) .
N11 Fe1 Na1 87.39(10) .
N1 Fe1 Na2 44.82(10) .
N21 Fe1 Na2 87.46(9) .
N11 Fe1 Na2 167.92(10) .
Na1 Fe1 Na2 91.17(4) .
N2 N1 Fe1 179.1(3) .
N2 N1 Na1 76.1(2) .
Fe1 N1 Na1 102.98(12) .
N2 N1 Na2 75.41(18) .
Fe1 N1 Na2 105.46(15) .
Na1 N1 Na2 151.56(15) .
C21 N11 C12 126.4(3) .
C21 N11 Fe1 124.4(3) .
C12 N11 Fe1 109.2(2) .
C41 N21 C13 124.7(4) .
C41 N21 Fe1 125.8(3) .
C13 N21 Fe1 109.3(2) .
N1 Na1 N2 28.82(9) .
N1 Na1 C55 153.40(12) .
N2 Na1 C55 124.63(12) .
N1 Na1 C65 125.62(11) .
N2 Na1 C65 97.19(11) .
C55 Na1 C65 28.02(10) .
N1 Na1 C22 99.25(12) .
N2 Na1 C22 127.83(13) .
C55 Na1 C22 107.33(12) .
C65 Na1 C22 134.98(12) .
N1 Na1 C32 125.95(14) .
N2 Na1 C32 154.76(14) .
C55 Na1 C32 80.60(13) .
C65 Na1 C32 107.80(13) .
C22 Na1 C32 27.31(12) .
N1 Na1 C12 80.54(11) .
N2 Na1 C12 108.56(11) .
C55 Na1 C12 124.55(11) .
C65 Na1 C12 145.91(13) .
C22 Na1 C12 27.46(10) .
C32 Na1 C12 47.24(11) .
N1 Na1 C15 106.96(11) .
N2 Na1 C15 78.75(10) .
C55 Na1 C15 47.84(10) .
C65 Na1 C15 27.47(11) .
C22 Na1 C15 147.82(12) .
C32 Na1 C15 125.79(12) .
C12 Na1 C15 172.39(11) .
N1 Na1 C45 152.00(13) .
N2 Na1 C45 130.15(12) .
C55 Na1 C45 26.45(12) .
C65 Na1 C45 47.89(12) .
C22 Na1 C45 94.33(12) .
C32 Na1 C45 72.31(12) .
C12 Na1 C45 119.36(11) .
C15 Na1 C45 54.18(10) .
N1 Na1 Fe1 30.67(7) .
N2 Na1 Fe1 59.49(8) .
C55 Na1 Fe1 175.47(9) .
C65 Na1 Fe1 155.37(8) .
C22 Na1 Fe1 68.78(9) .
C32 Na1 Fe1 95.27(11) .
C12 Na1 Fe1 50.95(8) .
C15 Na1 Fe1 136.66(8) .
C45 Na1 Fe1 153.47(12) .
N1 Na1 Fe2 58.69(8) .
N2 Na1 Fe2 29.88(8) .
C55 Na1 Fe2 94.75(8) .
C65 Na1 Fe2 67.54(7) .
C22 Na1 Fe2 157.29(11) .
C32 Na1 Fe2 175.34(12) .
C12 Na1 Fe2 136.98(9) .
C15 Na1 Fe2 49.86(7) .
C45 Na1 Fe2 103.62(9) .
Fe1 Na1 Fe2 89.36(4) .
C81 C11 C71 105.8(4) .
C81 C11 C61 109.5(4) .
C71 C11 C61 105.6(4) .
C81 C11 C21 108.6(3) .
C71 C11 C21 117.6(3) .
C61 C11 C21 109.5(3) .
N11 C21 C31 120.6(3) .
N11 C21 C11 125.5(3) .
C31 C21 C11 113.9(3) .
C21 C31 C41 134.0(4) .
N21 C41 C31 118.8(4) .
N21 C41 C51 126.9(3) .
C31 C41 C51 114.3(3) .
C101 C51 C111 109.4(4) .
C101 C51 C41 109.9(4) .
C111 C51 C41 108.0(4) .
C101 C51 C91 105.5(4) .
C111 C51 C91 106.3(4) .
C41 C51 C91 117.5(3) .
C62 C12 C22 120.4(4) .
C62 C12 N11 120.0(3) .
C22 C12 N11 119.5(4) .
C62 C12 Na1 84.7(2) .
C22 C12 Na1 71.1(2) .
N11 C12 Na1 111.22(19) .
C32 C22 C12 118.3(4) .
C32 C22 C72 120.4(4) .
C12 C22 C72 121.3(4) .
C32 C22 Na1 78.9(2) .
C12 C22 Na1 81.4(2) .
C72 C22 Na1 107.9(2) .
C42 C32 C22 121.7(4) .
C42 C32 Na1 85.5(2) .
C22 C32 Na1 73.7(2) .
C32 C42 C52 119.9(4) .
C42 C52 C62 121.2(5) .
C52 C62 C12 118.6(4) .
C52 C62 C102 119.7(4) .
C12 C62 C102 121.7(4) .
C22 C72 C92 110.7(4) .
C22 C72 C82 113.5(4) .
C92 C72 C82 109.7(4) .
C23 C13 C63 120.4(3) .
C23 C13 N21 120.1(4) .
C63 C13 N21 118.9(4) .
C23 C13 Na2 79.1(3) .
C63 C13 Na2 72.6(2) .
N21 C13 Na2 112.5(3) .
C13 C23 C33 118.6(4) .
C13 C23 C73 122.4(3) .
C33 C23 C73 118.9(4) .
C13 C23 Na2 74.6(3) .
C33 C23 Na2 75.5(3) .
C73 C23 Na2 121.5(3) .
C43 C33 C23 121.3(4) .
C43 C33 Na2 73.6(3) .
C23 C33 Na2 78.3(3) .
C53 C43 C33 119.6(4) .
C53 C43 Na2 74.0(3) .
C33 C43 Na2 80.2(3) .
C43 C53 C63 121.5(4) .
C43 C53 Na2 79.1(3) .
C63 C53 Na2 77.3(2) .
C53 C63 C13 118.6(4) .
C53 C63 C103 119.4(4) .
C13 C63 C103 122.0(3) .
C53 C63 Na2 75.3(2) .
C13 C63 Na2 80.3(2) .
C103 C63 Na2 113.5(3) .
C23 C73 C83 111.7(4) .
C23 C73 C93 112.6(4) .
C83 C73 C93 109.6(4) .
C122 C102 C62 111.1(3) .
C122 C102 C112 109.8(4) .
C62 C102 C112 111.7(3) .
C113 C103 C63 110.8(4) .
C113 C103 C123 110.2(5) .
C63 C103 C123 113.3(4) .
N2 Fe2 N12 132.35(12) .
N2 Fe2 N22 132.11(13) .
N12 Fe2 N22 95.48(13) .
N2 Fe2 Na2 45.44(9) .
N12 Fe2 Na2 169.08(11) .
N22 Fe2 Na2 88.18(10) .
N2 Fe2 Na1 45.45(10) .
N12 Fe2 Na1 88.02(8) .
N22 Fe2 Na1 166.03(10) .
Na2 Fe2 Na1 90.88(4) .
N1 N2 Fe2 178.5(3) .
N1 N2 Na2 75.7(2) .
Fe2 N2 Na2 104.55(12) .
N1 N2 Na1 75.03(18) .
Fe2 N2 Na1 104.67(15) .
Na2 N2 Na1 150.77(15) .
C24 N12 C15 125.9(3) .
C24 N12 Fe2 126.1(2) .
C15 N12 Fe2 107.8(2) .
C44 N22 C16 125.9(3) .
C44 N22 Fe2 125.9(2) .
C16 N22 Fe2 108.0(2) .
N2 Na2 N1 28.85(10) .
N2 Na2 C53 151.97(12) .
N1 Na2 C53 123.35(13) .
N2 Na2 C63 124.55(11) .
N1 Na2 C63 96.08(12) .
C53 Na2 C63 27.42(11) .
N2 Na2 C66 96.17(12) .
N1 Na2 C66 124.73(13) .
C53 Na2 C66 111.84(12) .
C63 Na2 C66 139.19(12) .
N2 Na2 C56 122.87(13) .
N1 Na2 C56 151.57(14) .
C53 Na2 C56 85.06(13) .
C63 Na2 C56 112.35(13) .
C66 Na2 C56 26.85(12) .
N2 Na2 C43 155.53(14) .
N1 Na2 C43 132.60(14) .
C53 Na2 C43 26.90(12) .
C63 Na2 C43 48.00(12) .
C66 Na2 C43 96.01(13) .
C56 Na2 C43 72.12(13) .
N2 Na2 C16 79.33(11) .
N1 Na2 C16 107.35(12) .
C53 Na2 C16 125.86(12) .
C63 Na2 C16 147.46(13) .
C66 Na2 C16 27.17(11) .
C56 Na2 C16 46.94(12) .
C43 Na2 C16 118.97(12) .
N2 Na2 C13 107.28(11) .
N1 Na2 C13 79.13(11) .
C53 Na2 C13 47.54(12) .
C63 Na2 C13 27.13(12) .
C66 Na2 C13 148.93(13) .
C56 Na2 C13 127.10(13) .
C43 Na2 C13 54.99(11) .
C16 Na2 C13 173.34(12) .
N2 Na2 C46 131.84(14) .
N1 Na2 C46 154.89(15) .
C53 Na2 C46 72.07(14) .
C63 Na2 C46 96.40(14) .
C66 Na2 C46 46.82(14) .
C56 Na2 C46 26.18(12) .
C43 Na2 C46 70.70(14) .
C16 Na2 C46 53.81(13) .
C13 Na2 C46 119.56(14) .
N2 Na2 C33 129.60(13) .
N1 Na2 C33 111.93(12) .
C53 Na2 C33 46.71(14) .
C63 Na2 C33 55.04(13) .
C66 Na2 C33 102.83(12) .
C56 Na2 C33 86.03(12) .
C43 Na2 C33 26.25(12) .
C16 Na2 C33 129.88(12) .
C13 Na2 C33 46.34(11) .
C46 Na2 C33 93.07(13) .
N2 Na2 C36 112.15(14) .
N1 Na2 C36 129.64(14) .
C53 Na2 C36 84.71(14) .
C63 Na2 C36 101.74(14) .
C66 Na2 C36 54.43(13) .
C56 Na2 C36 46.02(13) .
C43 Na2 C36 92.18(14) .
C16 Na2 C36 45.81(13) .
C13 Na2 C36 128.79(14) .
C46 Na2 C36 25.74(13) .
C33 Na2 C36 116.94(13) .
C74 C14 C64 105.3(4) .
C74 C14 C84 108.3(4) .
C64 C14 C84 106.7(4) .
C74 C14 C24 109.7(4) .
C64 C14 C24 118.1(3) .
C84 C14 C24 108.3(4) .
N12 C24 C34 118.9(4) .
N12 C24 C14 126.3(3) .
C34 C24 C14 114.7(3) .
C44 C34 C24 133.3(4) .
N22 C44 C34 120.2(3) .
N22 C44 C54 125.9(3) .
C34 C44 C54 113.9(4) .
C104 C54 C94 110.1(4) .
C104 C54 C114 106.9(4) .
C94 C54 C114 106.0(4) .
C104 C54 C44 108.4(3) .
C94 C54 C44 108.7(4) .
C114 C54 C44 116.6(4) .
C25 C15 C65 121.0(3) .
C25 C15 N12 119.5(3) .
C65 C15 N12 119.3(4) .
C25 C15 Na1 83.3(2) .
C65 C15 Na1 69.8(2) .
N12 C15 Na1 113.1(2) .
C35 C25 C15 118.0(4) .
C35 C25 C75 119.3(4) .
C15 C25 C75 122.7(3) .
C45 C35 C25 121.8(4) .
C55 C45 C35 119.3(4) .
C55 C45 Na1 68.7(2) .
C35 C45 Na1 82.6(3) .
C45 C55 C65 122.2(4) .
C45 C55 Na1 84.8(3) .
C65 C55 Na1 76.3(2) .
C55 C65 C15 117.8(4) .
C55 C65 C105 120.8(4) .
C15 C65 C105 121.4(3) .
C55 C65 Na1 75.7(2) .
C15 C65 Na1 82.8(3) .
C105 C65 Na1 109.8(3) .
C95 C75 C25 111.4(4) .
C95 C75 C85 110.6(4) .
C25 C75 C85 112.1(4) .
C65 C105 C115 111.2(4) .
C65 C105 C125 113.1(3) .
C115 C105 C125 109.3(4) .
C26 C16 C66 121.2(4) .
C26 C16 N22 119.5(4) .
C66 C16 N22 119.1(4) .
C26 C16 Na2 79.6(2) .
C66 C16 Na2 74.2(2) .
N22 C16 Na2 113.4(2) .
C36 C26 C16 117.8(4) .
C36 C26 C76 120.3(4) .
C16 C26 C76 121.8(4) .
C36 C26 Na2 77.0(3) .
C16 C26 Na2 74.1(2) .
C76 C26 Na2 118.8(2) .
C46 C36 C26 121.5(5) .
C46 C36 Na2 75.7(3) .
C26 C36 Na2 77.1(3) .
C56 C46 C36 120.2(4) .
C56 C46 Na2 73.5(2) .
C36 C46 Na2 78.6(3) .
C46 C56 C66 121.4(4) .
C46 C56 Na2 80.3(3) .
C66 C56 Na2 76.5(2) .
C56 C66 C16 117.9(4) .
C56 C66 C106 120.5(4) .
C16 C66 C106 121.6(4) .
C56 C66 Na2 76.7(2) .
C16 C66 Na2 78.6(2) .
C106 C66 Na2 112.5(2) .
C86 C76 C26 110.5(4) .
C86 C76 C96 109.7(4) .
C26 C76 C96 113.5(4) .
C66 C106 C126 113.8(4) .
C66 C106 C116 111.3(4) .
C126 C106 C116 108.2(4) .
C1S C1S C2S 114.1(15) 2_665
C3S C2S C1S 126.8(11) .

loop_
_geom_bond_atom_site_label_1
_geom_bond_atom_site_label_2
_geom_bond_distance
_geom_bond_site_symmetry_2
Fe1 N1 1.750(3) .
Fe1 N21 1.933(3) .
Fe1 N11 1.942(3) .
Fe1 Na1 3.3432(19) .
Fe1 Na2 3.4018(15) .
N1 N2 1.239(4) .
N1 Na1 2.482(3) .
N1 Na2 2.488(3) .
N11 C21 1.354(5) .
N11 C12 1.421(5) .
N21 C41 1.356(5) .
N21 C13 1.431(4) .
Na1 N2 2.495(3) .
Na1 C55 2.879(5) .
Na1 C65 2.887(5) .
Na1 C22 2.905(4) .
Na1 C32 2.969(4) .
Na1 C12 3.036(4) .
Na1 C15 3.052(4) .
Na1 C45 3.077(4) .
Na1 Fe2 3.3870(15) .
C11 C81 1.529(6) .
C11 C71 1.540(6) .
C11 C61 1.545(6) .
C11 C21 1.568(5) .
C21 C31 1.388(6) .
C31 C41 1.413(5) .
C41 C51 1.548(6) .
C51 C101 1.531(6) .
C51 C111 1.545(7) .
C51 C91 1.554(6) .
C12 C62 1.406(6) .
C12 C22 1.416(5) .
C22 C32 1.388(6) .
C22 C72 1.514(6) .
C32 C42 1.371(6) .
C42 C52 1.383(6) .
C52 C62 1.390(6) .
C62 C102 1.523(5) .
C72 C92 1.531(6) .
C72 C82 1.536(6) .
C112 C102 1.544(5) .
C122 C102 1.522(6) .
C13 C23 1.401(6) .
C13 C63 1.413(6) .
C13 Na2 3.055(5) .
C23 C33 1.405(5) .
C23 C73 1.509(6) .
C23 Na2 3.111(5) .
C33 C43 1.381(6) .
C33 Na2 3.077(5) .
C43 C53 1.379(6) .
C43 Na2 2.995(5) .
C53 C63 1.396(5) .
C53 Na2 2.931(5) .
C63 C103 1.522(6) .
C63 Na2 2.957(5) .
C73 C83 1.518(7) .
C73 C93 1.538(7) .
C103 C113 1.514(7) .
C103 C123 1.536(6) .
Fe2 N2 1.744(3) .
Fe2 N12 1.934(3) .
Fe2 N22 1.939(3) .
Fe2 Na2 3.3749(19) .
N2 Na2 2.484(3) .
N12 C24 1.358(5) .
N12 C15 1.427(4) .
N22 C44 1.338(5) .
N22 C16 1.424(5) .
Na2 C66 2.988(4) .
Na2 C56 2.991(4) .
Na2 C16 3.044(4) .
Na2 C46 3.075(4) .
Na2 C36 3.111(5) .
C14 C74 1.532(7) .
C14 C64 1.537(6) .
C14 C84 1.546(6) .
C14 C24 1.552(6) .
C24 C34 1.410(5) .
C34 C44 1.393(6) .
C44 C54 1.560(5) .
C54 C104 1.528(7) .
C54 C94 1.534(7) .
C54 C114 1.554(7) .
C15 C25 1.410(6) .
C15 C65 1.419(6) .
C25 C35 1.401(5) .
C25 C75 1.520(6) .
C35 C45 1.383(6) .
C45 C55 1.376(6) .
C55 C65 1.396(5) .
C65 C105 1.517(6) .
C75 C95 1.516(7) .
C75 C85 1.527(6) .
C105 C115 1.528(6) .
C105 C125 1.528(7) .
C16 C26 1.407(6) .
C16 C66 1.418(6) .
C26 C36 1.391(6) .
C26 C76 1.521(6) .
C36 C46 1.379(7) .
C46 C56 1.376(6) .
C56 C66 1.388(6) .
C66 C106 1.513(6) .
C76 C86 1.517(6) .
C76 C96 1.528(6) .
C106 C126 1.539(6) .
C106 C116 1.540(6) .
C1S C1S 1.373(18) 2_665
C1S C2S 1.559(13) .
C2S C3S 1.388(15) .
